data_4109420
loop_
_publ_author_name
'Robert Wolf'
'Marcin Brynda'
'Chengbao Ni'
'Gary J. Long'
'Philip P. Power'

_publ_contact_author_address
;University of California, Davis
Chemistry Department
One Shields Ave
Davis, CA 95616
USA
;
_publ_contact_author_email pppower@ucdavis.edu
_publ_contact_author_fax '+1 530 7528995'
_publ_contact_author_name 'Philip P. Power'
_publ_contact_author_phone '+1 530 7526913'
_publ_section_title
;
 Monomeric, Two-Coordinate, Univalent Chromium(I) Compounds: Steric
 Prevention of Metal-Metal Bond Formation
;
_journal_name_full 'Journal of the American Chemical Society'
_journal_page_first 6076
_journal_page_last 6077
_journal_paper_doi 10.1021/ja0710860
_journal_volume 129
_journal_year 2007
_chemical_formula_sum 'C51 H84 Cr P'
_chemical_formula_weight 780.15
_chemical_name_systematic
;
 ?
;
_space_group_IT_number 14
_symmetry_cell_setting monoclinic
_symmetry_space_group_name_Hall '-P 2ybc'
_symmetry_space_group_name_H-M 'P 1 21/c 1'
_atom_sites_solution_hydrogens geom
_atom_sites_solution_primary direct
_atom_sites_solution_secondary difmap
_audit_creation_method SHELXL-97
_cell_angle_alpha 90.00
_cell_angle_beta 98.097(2)
_cell_angle_gamma 90.00
_cell_formula_units_Z 4
_cell_length_a 9.4141(13)
_cell_length_b 18.655(3)
_cell_length_c 28.054(4)
_cell_measurement_reflns_used 6734
_cell_measurement_temperature 90(2)
_cell_measurement_theta_max 27.39
_cell_measurement_theta_min 03.00
_cell_volume 4877.7(12)
_computing_cell_refinement 'SAINT (7.16b) (Bruker, 2004)'
_computing_data_collection 'Apex2 (1.0.27) (Bruker, 2004)'
_computing_data_reduction 'SAINT (7.16b) (Bruker, 2004)'
_computing_molecular_graphics 'SHELXTL 5.1, XP (Sheldrick, 1994)'
_computing_publication_material 'WinGX v1.64.59 (Farrugia, 1999)'
_computing_structure_refinement 'SHELXL-97 (Sheldrick, 1997)'
_computing_structure_solution 'SHELXS-97 (Sheldrick, 1990)'
_diffrn_ambient_temperature 90(2)
_diffrn_measured_fraction_theta_full 0.998
_diffrn_measured_fraction_theta_max 0.998
_diffrn_measurement_device_type 'Bruker SMART APEXII'
_diffrn_measurement_method '\w and \f'
_diffrn_radiation_monochromator graphite
_diffrn_radiation_source 'fine-focus sealed tube'
_diffrn_radiation_type MoK\a
_diffrn_radiation_wavelength 0.71073
_diffrn_reflns_av_R_equivalents 0.0508
_diffrn_reflns_av_sigmaI/netI 0.0364
_diffrn_reflns_limit_h_max 12
_diffrn_reflns_limit_h_min -12
_diffrn_reflns_limit_k_max 24
_diffrn_reflns_limit_k_min -24
_diffrn_reflns_limit_l_max 37
_diffrn_reflns_limit_l_min -37
_diffrn_reflns_number 65453
_diffrn_reflns_theta_full 28.28
_diffrn_reflns_theta_max 28.28
_diffrn_reflns_theta_min 2.80
_exptl_absorpt_coefficient_mu 0.298
_exptl_absorpt_correction_T_max 0.9766
_exptl_absorpt_correction_T_min 0.9108
_exptl_absorpt_correction_type 'empirical, Twinabs (multi-scan)'
_exptl_absorpt_process_details 'TWINABS V1.05 (Sheldrick, 2003 (private comm)'
_exptl_crystal_colour red
_exptl_crystal_density_diffrn 1.062
_exptl_crystal_description plate
_exptl_crystal_F_000 1716
_exptl_crystal_size_max 0.32
_exptl_crystal_size_mid 0.22
_exptl_crystal_size_min 0.08
_refine_diff_density_max 0.620
_refine_diff_density_min -0.321
_refine_diff_density_rms 0.053
_refine_ls_extinction_method none
_refine_ls_goodness_of_fit_ref 0.942
_refine_ls_hydrogen_treatment 'riding model'
_refine_ls_matrix_type full
_refine_ls_number_parameters 477
_refine_ls_number_reflns 12074
_refine_ls_number_restraints 0
_refine_ls_restrained_S_all 0.942
_refine_ls_R_factor_all 0.0610
_refine_ls_R_factor_gt 0.0434
_refine_ls_shift/su_max 0.007
_refine_ls_shift/su_mean 0.000
_refine_ls_structure_factor_coef Fsqd
_refine_ls_weighting_details 'calc w=1/[\s^2^(Fo^2^)+(0.1000P)^2^+0.7792P] where P=(Fo^2^+2Fc^2^)/3'
_refine_ls_weighting_scheme calc
_refine_ls_wR_factor_gt 0.1269
_refine_ls_wR_factor_ref 0.1417
_reflns_number_gt 9359
_reflns_number_total 12074
_reflns_threshold_expression >2sigma(I)
_cod_data_source_file ja0710860si20070221_094203_2.cif
_cod_data_source_block rw47fin
_cod_original_cell_volume 4877.8(12)
_cod_database_code 4109420

loop_
_symmetry_equiv_pos_as_xyz
'x, y, z'
'-x, y+1/2, -z+1/2'
'-x, -y, -z'
'x, -y-1/2, z-1/2'

loop_
_atom_site_label
_atom_site_type_symbol
_atom_site_fract_x
_atom_site_fract_y
_atom_site_fract_z
_atom_site_U_iso_or_equiv
_atom_site_adp_type
_atom_site_occupancy
_atom_site_symmetry_multiplicity
_atom_site_calc_flag
_atom_site_refinement_flags
_atom_site_disorder_assembly
_atom_site_disorder_group
Cr1 Cr 0.28728(3) 0.615794(14) 0.310406(9) 0.02186(8) Uani 1 1 d . . .
P1 P 0.48811(4) 0.53196(2) 0.307321(15) 0.02284(10) Uani 1 1 d . . .
C1 C 0.08725(16) 0.66892(8) 0.30598(5) 0.0170(3) Uani 1 1 d . . .
C2 C 0.00695(15) 0.67974(7) 0.26004(5) 0.0160(3) Uani 1 1 d . . .
C3 C -0.12742(16) 0.71420(8) 0.25380(5) 0.0180(3) Uani 1 1 d . . .
C4 C -0.17997(16) 0.73887(8) 0.29505(5) 0.0195(3) Uani 1 1 d . . .
H5A H -0.2705 0.7623 0.2914 0.023 Uiso 1 1 calc R . .
C5 C -0.10497(16) 0.73051(8) 0.34138(5) 0.0189(3) Uani 1 1 d . . .
C6 C 0.02753(16) 0.69445(8) 0.34627(5) 0.0171(3) Uani 1 1 d . . .
C7 C 0.07603(15) 0.65502(8) 0.21744(5) 0.0171(3) Uani 1 1 d . . .
C8 C 0.16527(17) 0.70229(8) 0.19618(6) 0.0218(3) Uani 1 1 d . . .
C9 C 0.23647(19) 0.67778(9) 0.15865(6) 0.0258(3) Uani 1 1 d . . .
H18A H 0.2971 0.7099 0.1446 0.031 Uiso 1 1 calc R . .
C10 C 0.22103(19) 0.60805(8) 0.14140(6) 0.0248(3) Uani 1 1 d . . .
C11 C 0.13206(18) 0.56192(8) 0.16277(5) 0.0231(3) Uani 1 1 d . . .
H9A H 0.1211 0.5139 0.1516 0.028 Uiso 1 1 calc R . .
C12 C 0.05869(16) 0.58399(8) 0.20006(5) 0.0191(3) Uani 1 1 d . . .
C13 C 0.11691(16) 0.68177(8) 0.39471(5) 0.0185(3) Uani 1 1 d . . .
C14 C 0.12032(17) 0.61291(8) 0.41609(5) 0.0199(3) Uani 1 1 d . . .
C15 C 0.21432(17) 0.60007(8) 0.45820(6) 0.0225(3) Uani 1 1 d . . .
H10A H 0.2157 0.5538 0.4724 0.027 Uiso 1 1 calc R . .
C16 C 0.30604(17) 0.65232(9) 0.48018(5) 0.0234(3) Uani 1 1 d . . .
C17 C 0.30085(18) 0.71995(9) 0.45900(5) 0.0237(3) Uani 1 1 d . . .
H12A H 0.3627 0.7565 0.4735 0.028 Uiso 1 1 calc R . .
C18 C 0.20727(17) 0.73570(8) 0.41697(5) 0.0202(3) Uani 1 1 d . . .
C20 C -0.21346(17) 0.72560(9) 0.20426(5) 0.0231(3) Uani 1 1 d . . .
H16A H -0.1527 0.7094 0.1798 0.028 Uiso 1 1 calc R . .
C21 C -0.3508(2) 0.68025(10) 0.19755(7) 0.0356(4) Uani 1 1 d . . .
H28A H -0.3260 0.6297 0.2037 0.053 Uiso 1 1 calc R . .
H28B H -0.3996 0.6857 0.1645 0.053 Uiso 1 1 calc R . .
H28C H -0.4145 0.6963 0.2202 0.053 Uiso 1 1 calc R . .
C22 C -0.2502(2) 0.80473(9) 0.19438(6) 0.0297(4) Uani 1 1 d . . .
H24A H -0.1618 0.8332 0.1986 0.045 Uiso 1 1 calc R . .
H24B H -0.3137 0.8215 0.2169 0.045 Uiso 1 1 calc R . .
H24C H -0.2987 0.8101 0.1613 0.045 Uiso 1 1 calc R . .
C23 C -0.16743(18) 0.76115(9) 0.38442(6) 0.0241(3) Uani 1 1 d . . .
H8A H -0.0921 0.7569 0.4132 0.029 Uiso 1 1 calc R . .
C24 C -0.2988(2) 0.71915(10) 0.39526(7) 0.0338(4) Uani 1 1 d . . .
H31A H -0.2737 0.6684 0.3997 0.051 Uiso 1 1 calc R . .
H31B H -0.3766 0.7243 0.3683 0.051 Uiso 1 1 calc R . .
H31C H -0.3301 0.7378 0.4247 0.051 Uiso 1 1 calc R . .
C25 C -0.2050(2) 0.84100(9) 0.37768(6) 0.0326(4) Uani 1 1 d . . .
H27A H -0.2443 0.8587 0.4060 0.049 Uiso 1 1 calc R . .
H27B H -0.2764 0.8471 0.3490 0.049 Uiso 1 1 calc R . .
H27C H -0.1183 0.8681 0.3737 0.049 Uiso 1 1 calc R . .
C26 C -0.03861(18) 0.53107(8) 0.22081(6) 0.0233(3) Uani 1 1 d . . .
H29A H -0.0879 0.5570 0.2450 0.028 Uiso 1 1 calc R . .
C27 C 0.0466(2) 0.46876(10) 0.24659(7) 0.0344(4) Uani 1 1 d . . .
H42A H 0.1206 0.4878 0.2714 0.052 Uiso 1 1 calc R . .
H42B H 0.0921 0.4410 0.2232 0.052 Uiso 1 1 calc R . .
H42C H -0.0184 0.4377 0.2616 0.052 Uiso 1 1 calc R . .
C28 C -0.1545(2) 0.50057(11) 0.18206(7) 0.0354(4) Uani 1 1 d . . .
H32A H -0.2099 0.5400 0.1656 0.053 Uiso 1 1 calc R . .
H32B H -0.2187 0.4692 0.1972 0.053 Uiso 1 1 calc R . .
H32C H -0.1088 0.4730 0.1587 0.053 Uiso 1 1 calc R . .
C29 C 0.2972(2) 0.58326(9) 0.09997(6) 0.0323(4) Uani 1 1 d . . .
H22A H 0.3459 0.6259 0.0879 0.039 Uiso 1 1 calc R . .
C30 C 0.4125(2) 0.52734(10) 0.11627(7) 0.0349(4) Uani 1 1 d . . .
H37A H 0.4795 0.5466 0.1431 0.052 Uiso 1 1 calc R . .
H37B H 0.4647 0.5157 0.0894 0.052 Uiso 1 1 calc R . .
H37C H 0.3671 0.4839 0.1267 0.052 Uiso 1 1 calc R . .
C31 C 0.1912(3) 0.55407(13) 0.05808(7) 0.0484(6) Uani 1 1 d . . .
H50A H 0.1179 0.5904 0.0479 0.073 Uiso 1 1 calc R . .
H50B H 0.1452 0.5107 0.0684 0.073 Uiso 1 1 calc R . .
H50C H 0.2427 0.5424 0.0311 0.073 Uiso 1 1 calc R . .
C32 C 0.1872(2) 0.77938(9) 0.21368(6) 0.0280(4) Uani 1 1 d . . .
H21A H 0.1163 0.7892 0.2363 0.034 Uiso 1 1 calc R . .
C33 C 0.1609(2) 0.83361(9) 0.17259(7) 0.0372(4) Uani 1 1 d . . .
H41A H 0.0641 0.8269 0.1551 0.056 Uiso 1 1 calc R . .
H41B H 0.2316 0.8264 0.1505 0.056 Uiso 1 1 calc R . .
H41C H 0.1700 0.8823 0.1858 0.056 Uiso 1 1 calc R . .
C34 C 0.3372(3) 0.78967(11) 0.24148(8) 0.0451(5) Uani 1 1 d . . .
H51A H 0.3488 0.8395 0.2523 0.068 Uiso 1 1 calc R . .
H51B H 0.4090 0.7784 0.2205 0.068 Uiso 1 1 calc R . .
H51C H 0.3500 0.7577 0.2695 0.068 Uiso 1 1 calc R . .
C35 C 0.20787(18) 0.81168(8) 0.39647(5) 0.0229(3) Uani 1 1 d . . .
H23A H 0.1299 0.8148 0.3684 0.027 Uiso 1 1 calc R . .
C36 C 0.3501(2) 0.82783(10) 0.37852(7) 0.0319(4) Uani 1 1 d . . .
H35A H 0.3677 0.7919 0.3545 0.048 Uiso 1 1 calc R . .
H35B H 0.4280 0.8263 0.4056 0.048 Uiso 1 1 calc R . .
H35C H 0.3460 0.8756 0.3639 0.048 Uiso 1 1 calc R . .
C37 C 0.1768(2) 0.86745(9) 0.43385(6) 0.0324(4) Uani 1 1 d . . .
H38A H 0.0850 0.8564 0.4448 0.049 Uiso 1 1 calc R . .
H38B H 0.1722 0.9153 0.4193 0.049 Uiso 1 1 calc R . .
H38C H 0.2535 0.8663 0.4614 0.049 Uiso 1 1 calc R . .
C38 C 0.40942(19) 0.63482(9) 0.52527(6) 0.0289(4) Uani 1 1 d . . .
H33A H 0.3692 0.5929 0.5411 0.035 Uiso 1 1 calc R . .
C39 C 0.4268(3) 0.69639(11) 0.56168(7) 0.0460(5) Uani 1 1 d . . .
H45A H 0.3324 0.7101 0.5697 0.069 Uiso 1 1 calc R . .
H45B H 0.4707 0.7376 0.5477 0.069 Uiso 1 1 calc R . .
H45C H 0.4883 0.6809 0.5910 0.069 Uiso 1 1 calc R . .
C40 C 0.5548(2) 0.61207(13) 0.51191(8) 0.0496(6) Uani 1 1 d . . .
H43A H 0.5410 0.5727 0.4886 0.074 Uiso 1 1 calc R . .
H43B H 0.6171 0.5961 0.5409 0.074 Uiso 1 1 calc R . .
H43C H 0.5993 0.6528 0.4977 0.074 Uiso 1 1 calc R . .
C41 C 0.02380(17) 0.55205(8) 0.39469(6) 0.0227(3) Uani 1 1 d . . .
H25A H -0.0325 0.5698 0.3641 0.027 Uiso 1 1 calc R . .
C42 C -0.08294(19) 0.52902(10) 0.42824(6) 0.0308(4) Uani 1 1 d . . .
H30A H -0.1391 0.5706 0.4359 0.046 Uiso 1 1 calc R . .
H30B H -0.0305 0.5093 0.4580 0.046 Uiso 1 1 calc R . .
H30C H -0.1475 0.4924 0.4123 0.046 Uiso 1 1 calc R . .
C43 C 0.1118(2) 0.48723(9) 0.38237(7) 0.0314(4) Uani 1 1 d . . .
H36A H 0.1794 0.5022 0.3607 0.047 Uiso 1 1 calc R . .
H36B H 0.0472 0.4505 0.3665 0.047 Uiso 1 1 calc R . .
H36C H 0.1651 0.4675 0.4120 0.047 Uiso 1 1 calc R . .
C44 C 0.4131(2) 0.10290(12) 0.49319(7) 0.0428(5) Uani 1 1 d . . .
H46A H 0.4506 0.0598 0.5105 0.064 Uiso 1 1 calc R . .
H46B H 0.3901 0.1390 0.5163 0.064 Uiso 1 1 calc R . .
H46C H 0.4856 0.1221 0.4748 0.064 Uiso 1 1 calc R . .
C45 C 0.2781(2) 0.08400(12) 0.45899(8) 0.0467(5) Uani 1 1 d . B .
H44A H 0.3025 0.0468 0.4363 0.056 Uiso 1 1 calc R . .
H44B H 0.2074 0.0630 0.4779 0.056 Uiso 1 1 calc R . .
C46 C 0.2095(2) 0.14539(12) 0.43062(8) 0.0468(5) Uani 1 1 d . . .
H48A H 0.1265 0.1277 0.4081 0.056 Uiso 1 1 calc R A 1
H48B H 0.2792 0.1667 0.4113 0.056 Uiso 1 1 calc R A 1
C47 C 0.1583(3) 0.20359(13) 0.46331(9) 0.0296(6) Uiso 0.779(5) 1 d P B 1
H40A H 0.0960 0.1811 0.4847 0.036 Uiso 0.779(5) 1 calc PR B 1
H40B H 0.2428 0.2239 0.4839 0.036 Uiso 0.779(5) 1 calc PR B 1
C48 C 0.0768(3) 0.26347(15) 0.43574(10) 0.0417(7) Uiso 0.779(5) 1 d P B 1
H49A H 0.1388 0.2861 0.4143 0.050 Uiso 0.779(5) 1 calc PR B 1
H49B H -0.0080 0.2433 0.4153 0.050 Uiso 0.779(5) 1 calc PR B 1
C49 C 0.0283(3) 0.31960(13) 0.46819(10) 0.0546(6) Uani 1 1 d . . .
H47A H -0.0229 0.3576 0.4487 0.082 Uiso 0.779(5) 1 calc PR B 1
H47B H 0.1119 0.3400 0.4884 0.082 Uiso 0.779(5) 1 calc PR B 1
H47C H -0.0360 0.2978 0.4887 0.082 Uiso 0.779(5) 1 calc PR B 1
H47A H -0.0319 0.3382 0.4395 0.082 Uiso 0.221(5) 1 d PR B 2
H47B H 0.1216 0.3438 0.4721 0.082 Uiso 0.221(5) 1 d PR B 2
H47C H -0.0189 0.3285 0.4966 0.082 Uiso 0.221(5) 1 d PR B 2
C50 C 0.0523(12) 0.2336(6) 0.4623(4) 0.049(3) Uiso 0.221(5) 1 d P B 2
H14C H 0.0685 0.2106 0.4944 0.059 Uiso 0.221(5) 1 calc PR B 2
H14D H -0.0343 0.2120 0.4437 0.059 Uiso 0.221(5) 1 calc PR B 2
C51 C 0.1851(12) 0.2207(6) 0.4356(4) 0.049(3) Uiso 0.221(5) 1 d P B 2
H14A H 0.1681 0.2432 0.4033 0.058 Uiso 0.221(5) 1 calc PR B 2
H14B H 0.2711 0.2432 0.4540 0.058 Uiso 0.221(5) 1 calc PR B 2
C101 C 0.4645(2) 0.48162(13) 0.25107(8) 0.0510(6) Uani 1 1 d . . .
H34A H 0.5454 0.4487 0.2506 0.077 Uiso 1 1 calc R . .
H34B H 0.4603 0.5149 0.2239 0.077 Uiso 1 1 calc R . .
H34C H 0.3749 0.4542 0.2484 0.077 Uiso 1 1 calc R . .
C102 C 0.67461(19) 0.55979(10) 0.31154(8) 0.0360(4) Uani 1 1 d . . .
H20A H 0.7354 0.5176 0.3095 0.054 Uiso 1 1 calc R . .
H20B H 0.7033 0.5841 0.3423 0.054 Uiso 1 1 calc R . .
H20C H 0.6856 0.5926 0.2850 0.054 Uiso 1 1 calc R . .
C103 C 0.5007(2) 0.46121(11) 0.35247(8) 0.0448(5) Uani 1 1 d . . .
H39A H 0.5827 0.4302 0.3490 0.067 Uiso 1 1 calc R . .
H39B H 0.4124 0.4327 0.3480 0.067 Uiso 1 1 calc R . .
H39C H 0.5139 0.4826 0.3847 0.067 Uiso 1 1 calc R . .

loop_
_atom_site_aniso_label
_atom_site_aniso_U_11
_atom_site_aniso_U_22
_atom_site_aniso_U_33
_atom_site_aniso_U_23
_atom_site_aniso_U_13
_atom_site_aniso_U_12
Cr1 0.01940(14) 0.02096(14) 0.02489(14) 0.00156(10) 0.00196(10) 0.00485(9)
P1 0.0203(2) 0.0204(2) 0.0276(2) 0.00360(16) 0.00252(16) 0.00357(15)
C1 0.0192(7) 0.0154(7) 0.0160(6) 0.0014(5) 0.0008(5) -0.0003(5)
C2 0.0190(7) 0.0138(6) 0.0150(6) -0.0007(5) 0.0018(5) -0.0008(5)
C3 0.0189(7) 0.0161(7) 0.0179(7) -0.0002(5) -0.0008(5) 0.0007(5)
C4 0.0181(7) 0.0187(7) 0.0211(7) -0.0006(6) 0.0011(5) 0.0032(6)
C5 0.0218(7) 0.0173(7) 0.0178(7) -0.0003(5) 0.0038(5) 0.0012(6)
C6 0.0204(7) 0.0154(7) 0.0148(6) 0.0007(5) 0.0003(5) -0.0001(5)
C7 0.0182(7) 0.0176(7) 0.0147(6) 0.0010(5) 0.0000(5) 0.0026(5)
C8 0.0272(8) 0.0165(7) 0.0225(7) 0.0002(6) 0.0062(6) 0.0008(6)
C9 0.0353(9) 0.0204(8) 0.0243(8) 0.0032(6) 0.0133(7) 0.0006(7)
C10 0.0358(9) 0.0206(8) 0.0202(7) 0.0013(6) 0.0112(6) 0.0036(6)
C11 0.0331(9) 0.0177(7) 0.0189(7) -0.0024(6) 0.0052(6) 0.0017(6)
C12 0.0223(7) 0.0184(7) 0.0161(7) -0.0014(5) 0.0008(5) -0.0006(6)
C13 0.0218(7) 0.0198(7) 0.0139(6) 0.0006(5) 0.0020(5) 0.0030(6)
C14 0.0219(7) 0.0196(7) 0.0180(7) 0.0002(5) 0.0023(6) 0.0001(6)
C15 0.0264(8) 0.0197(7) 0.0206(7) 0.0045(6) 0.0009(6) -0.0001(6)
C16 0.0257(8) 0.0253(8) 0.0177(7) 0.0023(6) -0.0016(6) 0.0003(6)
C17 0.0275(8) 0.0223(8) 0.0194(7) 0.0002(6) -0.0029(6) -0.0022(6)
C18 0.0245(7) 0.0191(7) 0.0161(7) 0.0003(5) 0.0003(6) 0.0016(6)
C20 0.0247(8) 0.0259(8) 0.0168(7) -0.0024(6) -0.0037(6) 0.0060(6)
C21 0.0299(9) 0.0325(9) 0.0394(10) -0.0060(8) -0.0124(8) -0.0001(7)
C22 0.0334(9) 0.0291(9) 0.0238(8) 0.0027(7) -0.0055(7) 0.0064(7)
C23 0.0278(8) 0.0262(8) 0.0191(7) -0.0008(6) 0.0058(6) 0.0071(6)
C24 0.0355(10) 0.0352(10) 0.0340(9) 0.0003(8) 0.0161(8) 0.0052(8)
C25 0.0436(10) 0.0275(9) 0.0278(9) -0.0022(7) 0.0086(8) 0.0109(8)
C26 0.0295(8) 0.0204(7) 0.0211(7) -0.0050(6) 0.0076(6) -0.0052(6)
C27 0.0451(11) 0.0269(9) 0.0314(9) 0.0077(7) 0.0065(8) -0.0076(8)
C28 0.0330(10) 0.0352(10) 0.0377(10) -0.0083(8) 0.0037(8) -0.0102(8)
C29 0.0521(11) 0.0226(8) 0.0268(8) 0.0009(7) 0.0214(8) 0.0030(8)
C30 0.0391(10) 0.0329(10) 0.0362(10) -0.0084(8) 0.0173(8) 0.0005(8)
C31 0.0662(15) 0.0596(14) 0.0210(9) -0.0004(9) 0.0113(9) 0.0208(12)
C32 0.0373(9) 0.0172(7) 0.0331(9) -0.0029(6) 0.0175(7) -0.0037(7)
C33 0.0506(12) 0.0182(8) 0.0453(11) 0.0041(7) 0.0149(9) 0.0027(8)
C34 0.0601(14) 0.0270(10) 0.0453(12) -0.0041(8) -0.0030(10) -0.0102(9)
C35 0.0307(8) 0.0180(7) 0.0179(7) 0.0013(6) -0.0037(6) -0.0004(6)
C36 0.0360(10) 0.0262(9) 0.0318(9) 0.0087(7) -0.0011(7) -0.0019(7)
C37 0.0482(11) 0.0218(8) 0.0249(8) -0.0019(7) -0.0022(8) 0.0013(7)
C38 0.0330(9) 0.0280(8) 0.0223(8) 0.0077(6) -0.0081(7) -0.0040(7)
C39 0.0673(15) 0.0408(11) 0.0231(9) 0.0050(8) -0.0178(9) -0.0047(10)
C40 0.0364(11) 0.0638(15) 0.0444(12) 0.0148(10) -0.0087(9) 0.0119(10)
C41 0.0254(8) 0.0218(7) 0.0198(7) 0.0032(6) -0.0008(6) -0.0031(6)
C42 0.0302(9) 0.0326(9) 0.0296(9) 0.0030(7) 0.0042(7) -0.0060(7)
C43 0.0381(10) 0.0244(8) 0.0312(9) -0.0045(7) 0.0029(7) -0.0038(7)
C44 0.0423(11) 0.0513(12) 0.0339(10) 0.0050(9) 0.0023(9) -0.0001(9)
C45 0.0492(12) 0.0417(12) 0.0471(12) -0.0003(9) -0.0008(10) -0.0038(10)
C46 0.0462(12) 0.0431(12) 0.0479(12) -0.0034(10) -0.0049(10) -0.0025(10)
C49 0.0496(13) 0.0438(13) 0.0727(16) -0.0113(12) 0.0171(12) 0.0015(10)
C101 0.0448(12) 0.0542(13) 0.0510(13) -0.0216(11) -0.0034(10) 0.0125(10)
C102 0.0255(9) 0.0277(9) 0.0552(12) 0.0034(8) 0.0073(8) 0.0002(7)
C103 0.0372(11) 0.0407(11) 0.0591(13) 0.0245(10) 0.0154(10) 0.0103(9)

loop_
_atom_type_symbol
_atom_type_description
_atom_type_scat_dispersion_real
_atom_type_scat_dispersion_imag
_atom_type_scat_source
C C 0.0033 0.0016 'International Tables Vol C Tables 4.2.6.8 and 6.1.1.4'
H H 0.0000 0.0000 'International Tables Vol C Tables 4.2.6.8 and 6.1.1.4'
P P 0.1023 0.0942 'International Tables Vol C Tables 4.2.6.8 and 6.1.1.4'
Cr Cr 0.3209 0.6236 'International Tables Vol C Tables 4.2.6.8 and 6.1.1.4'

loop_
_geom_angle_atom_site_label_1
_geom_angle_atom_site_label_2
_geom_angle_atom_site_label_3
_geom_angle
C1 Cr1 P1 167.39(4)
C102 P1 C103 101.18(10)
C102 P1 C101 101.68(11)
C103 P1 C101 102.51(12)
C102 P1 Cr1 123.71(6)
C103 P1 Cr1 114.24(7)
C101 P1 Cr1 110.89(7)
C2 C1 C6 117.32(13)
C2 C1 Cr1 118.51(10)
C6 C1 Cr1 124.17(10)
C3 C2 C1 122.29(13)
C3 C2 C7 121.36(12)
C1 C2 C7 116.31(12)
C4 C3 C2 117.63(13)
C4 C3 C20 120.32(13)
C2 C3 C20 122.05(13)
C5 C4 C3 122.77(14)
C4 C5 C6 117.96(13)
C4 C5 C23 119.56(13)
C6 C5 C23 122.48(13)
C5 C6 C1 122.01(13)
C5 C6 C13 122.39(13)
C1 C6 C13 115.59(13)
C8 C7 C12 119.22(13)
C8 C7 C2 119.54(13)
C12 C7 C2 121.15(13)
C9 C8 C7 119.41(14)
C9 C8 C32 119.49(14)
C7 C8 C32 121.10(14)
C10 C9 C8 121.97(15)
C9 C10 C11 117.93(14)
C9 C10 C29 120.91(15)
C11 C10 C29 121.15(15)
C12 C11 C10 122.11(14)
C11 C12 C7 119.35(14)
C11 C12 C26 119.04(13)
C7 C12 C26 121.61(13)
C18 C13 C14 119.00(13)
C18 C13 C6 120.82(13)
C14 C13 C6 119.92(13)
C15 C14 C13 119.25(14)
C15 C14 C41 118.58(13)
C13 C14 C41 122.17(13)
C16 C15 C14 122.50(14)
C15 C16 C17 117.67(14)
C15 C16 C38 120.32(14)
C17 C16 C38 122.00(14)
C16 C17 C18 121.98(15)
C17 C18 C13 119.57(14)
C17 C18 C35 118.41(14)
C13 C18 C35 122.01(13)
C3 C20 C22 112.17(13)
C3 C20 C21 111.46(14)
C22 C20 C21 110.12(14)
C5 C23 C24 112.18(14)
C5 C23 C25 111.92(13)
C24 C23 C25 110.03(14)
C12 C26 C27 111.70(14)
C12 C26 C28 112.10(13)
C27 C26 C28 108.96(14)
C10 C29 C30 111.74(14)
C10 C29 C31 111.64(16)
C30 C29 C31 110.20(15)
C8 C32 C34 110.90(15)
C8 C32 C33 112.43(15)
C34 C32 C33 110.02(15)
C36 C35 C18 110.91(14)
C36 C35 C37 110.63(14)
C18 C35 C37 111.11(13)
C16 C38 C40 110.26(15)
C16 C38 C39 112.96(15)
C40 C38 C39 110.91(17)
C14 C41 C42 111.93(13)
C14 C41 C43 111.44(13)
C42 C41 C43 109.84(14)
C46 C45 C44 114.80(19)
C51 C46 C45 139.9(5)
C51 C46 C47 35.4(4)
C45 C46 C47 111.84(19)
C48 C47 C46 113.3(2)
C49 C48 C47 112.5(2)
C48 C49 C50 36.3(4)
C51 C50 C49 109.4(8)
C46 C51 C50 110.3(8)

loop_
_geom_bond_atom_site_label_1
_geom_bond_atom_site_label_2
_geom_bond_distance
Cr1 C1 2.1161(15)
Cr1 P1 2.4646(5)
P1 C102 1.8186(18)
P1 C103 1.8216(19)
P1 C101 1.823(2)
C1 C2 1.4139(19)
C1 C6 1.414(2)
C2 C3 1.408(2)
C2 C7 1.511(2)
C3 C4 1.399(2)
C3 C20 1.522(2)
C4 C5 1.398(2)
C5 C6 1.407(2)
C5 C23 1.526(2)
C6 C13 1.5129(19)
C7 C8 1.407(2)
C7 C12 1.413(2)
C8 C9 1.402(2)
C8 C32 1.524(2)
C9 C10 1.388(2)
C10 C11 1.394(2)
C10 C29 1.521(2)
C11 C12 1.394(2)
C12 C26 1.517(2)
C13 C18 1.406(2)
C13 C14 1.416(2)
C14 C15 1.393(2)
C14 C41 1.524(2)
C15 C16 1.388(2)
C16 C17 1.393(2)
C16 C38 1.519(2)
C17 C18 1.400(2)
C18 C35 1.530(2)
C20 C22 1.533(2)
C20 C21 1.534(2)
C23 C24 1.530(3)
C23 C25 1.537(2)
C26 C27 1.534(2)
C26 C28 1.537(2)
C29 C30 1.528(3)
C29 C31 1.530(3)
C32 C34 1.526(3)
C32 C33 1.528(2)
C35 C36 1.526(2)
C35 C37 1.534(2)
C38 C40 1.529(3)
C38 C39 1.531(3)
C41 C42 1.532(2)
C41 C43 1.533(2)
C44 C45 1.522(3)
C45 C46 1.489(3)
C46 C51 1.433(11)
C46 C47 1.542(3)
C47 C48 1.506(4)
C48 C49 1.500(4)
C49 C50 1.632(11)
C50 C51 1.565(16)
